data_7105009
loop_
_publ_author_name
'Blacker, A John'
'Clot, Eric'
'Duckett, Simon B'
'Eisenstein, Odile'
'Grace, Jake'
'Nova, Ainara'
'Perutz, Robin N'
'Taylor, David J'
'Whitwood, Adrian C'

_publ_section_title
;
 Synthesis and structure of "16-electron" rhodium(III) catalysts
 fortransfer hydrogenation of a cyclic imine: mechanistic implications.
;
_journal_issue 44
_journal_name_full 'Chemical communications (Cambridge, England)'
_journal_page_first 6801
_journal_page_last 6803
_journal_paper_doi 10.1039/b912943j
_journal_year 2009
_chemical_formula_moiety 'C23 H27 N2 O2 Rh S, 0.5(C7 H8) '
_chemical_formula_sum 'C26.5 H31 N2 O2 Rh S'
_chemical_formula_weight 544.50
_chemical_name_systematic
;
?
;
_space_group_IT_number 15
_symmetry_cell_setting monoclinic
_symmetry_space_group_name_Hall '-C 2yc'
_symmetry_space_group_name_H-M 'C 1 2/c 1'
_atom_sites_solution_hydrogens geom
_atom_sites_solution_primary direct
_atom_sites_solution_secondary difmap
_audit_creation_method SHELXL-97
_cell_angle_alpha 90.00
_cell_angle_beta 101.223(2)
_cell_angle_gamma 90.00
_cell_formula_units_Z 8
_cell_length_a 24.313(2)
_cell_length_b 13.1324(13)
_cell_length_c 15.5915(15)
_cell_measurement_reflns_used 9779
_cell_measurement_temperature 110(2)
_cell_measurement_theta_max 29.84
_cell_measurement_theta_min 2.31
_cell_volume 4883.1(8)
_computing_cell_refinement 'Bruker SMART'
_computing_data_collection 'Bruker SMART'
_computing_data_reduction 'Bruker SAINT'
_computing_molecular_graphics 'Bruker SHELXTL'
_computing_publication_material 'Bruker SHELXTL'
_computing_structure_refinement 'SHELXL-97 (Sheldrick, 1997)'
_computing_structure_solution 'SHELXS-97 (Sheldrick, 1997)'
_diffrn_ambient_temperature 110(2)
_diffrn_measured_fraction_theta_full 0.985
_diffrn_measured_fraction_theta_max 0.985
_diffrn_measurement_device_type 'CCD area detector'
_diffrn_measurement_method 'phi and omega scans'
_diffrn_radiation_monochromator graphite
_diffrn_radiation_source 'fine-focus sealed tube'
_diffrn_radiation_type MoK\a
_diffrn_radiation_wavelength 0.71073
_diffrn_reflns_av_R_equivalents 0.0321
_diffrn_reflns_av_sigmaI/netI 0.0313
_diffrn_reflns_limit_h_max 32
_diffrn_reflns_limit_h_min -33
_diffrn_reflns_limit_k_max 18
_diffrn_reflns_limit_k_min -18
_diffrn_reflns_limit_l_max 21
_diffrn_reflns_limit_l_min -21
_diffrn_reflns_number 26956
_diffrn_reflns_theta_full 30.01
_diffrn_reflns_theta_max 30.01
_diffrn_reflns_theta_min 1.71
_exptl_absorpt_coefficient_mu 0.811
_exptl_absorpt_correction_T_max 0.930
_exptl_absorpt_correction_T_min 0.825
_exptl_absorpt_correction_type multi-scan
_exptl_absorpt_process_details 'SADABS v2.03; (Sheldrick)'
_exptl_crystal_colour dark
_exptl_crystal_density_diffrn 1.481
_exptl_crystal_density_method 'not measured'
_exptl_crystal_description plate
_exptl_crystal_F_000 2248
_exptl_crystal_size_max 0.17
_exptl_crystal_size_mid 0.17
_exptl_crystal_size_min 0.09
_refine_diff_density_max 0.839
_refine_diff_density_min -0.245
_refine_diff_density_rms 0.086
_refine_ls_extinction_method none
_refine_ls_goodness_of_fit_ref 1.058
_refine_ls_hydrogen_treatment mixed
_refine_ls_matrix_type full
_refine_ls_number_parameters 325
_refine_ls_number_reflns 7031
_refine_ls_number_restraints 1
_refine_ls_restrained_S_all 1.059
_refine_ls_R_factor_all 0.0380
_refine_ls_R_factor_gt 0.0298
_refine_ls_shift/su_max 0.001
_refine_ls_shift/su_mean 0.000
_refine_ls_structure_factor_coef Fsqd
_refine_ls_weighting_details 'calc w=1/[\s^2^(Fo^2^)+(0.0381P)^2^+2.9332P] where P=(Fo^2^+2Fc^2^)/3'
_refine_ls_weighting_scheme calc
_refine_ls_wR_factor_gt 0.0714
_refine_ls_wR_factor_ref 0.0750
_reflns_number_gt 5978
_reflns_number_total 7031
_reflns_threshold_expression >2sigma(I)
_cod_data_source_file b912943j.txt
_cod_data_source_block rnp0614m
_cod_depositor_comments
;
The following automatic conversions were performed:
'_symmetry_cell_setting' value 'Monoclinic' changed to 'monoclinic'
according to '/home/saulius/struct/CIF-dictionaries/cif_core.dic'
dictionary named 'cif_core.dic' version 2.4.1 from 2010-06-29.

Automatic conversion script
Id: cif_fix_enum 1527 2010-12-29 10:47:43Z saulius 
;
_cod_original_sg_symbol_H-M C2/c
_cod_original_formula_sum 'C26.50 H31 N2 O2 Rh S'
_cod_database_code 7105009

loop_
_symmetry_equiv_pos_as_xyz
'x, y, z'
'-x, y, -z+1/2'
'x+1/2, y+1/2, z'
'-x+1/2, y+1/2, -z+1/2'
'-x, -y, -z'
'x, -y, z-1/2'
'-x+1/2, -y+1/2, -z'
'x+1/2, -y+1/2, z-1/2'

loop_
_atom_site_label
_atom_site_type_symbol
_atom_site_fract_x
_atom_site_fract_y
_atom_site_fract_z
_atom_site_U_iso_or_equiv
_atom_site_adp_type
_atom_site_occupancy
_atom_site_symmetry_multiplicity
_atom_site_calc_flag
_atom_site_refinement_flags
_atom_site_disorder_assembly
_atom_site_disorder_group
C1 C 0.25266(8) 0.18436(13) 0.31718(12) 0.0236(3) Uani 1 1 d . . .
C2 C 0.24692(7) 0.19450(13) 0.22341(12) 0.0236(3) Uani 1 1 d . . .
C3 C 0.28607(7) 0.12677(13) 0.19570(12) 0.0239(3) Uani 1 1 d . . .
C4 C 0.31505(7) 0.07391(14) 0.27139(12) 0.0246(3) Uani 1 1 d . . .
C5 C 0.29452(7) 0.11028(14) 0.34627(12) 0.0245(3) Uani 1 1 d . . .
C6 C 0.22282(9) 0.24815(15) 0.37322(14) 0.0315(4) Uani 1 1 d . . .
H6A H 0.2157 0.2075 0.4226 0.047 Uiso 1 1 calc R . .
H6B H 0.1871 0.2718 0.3385 0.047 Uiso 1 1 calc R . .
H6C H 0.2461 0.3070 0.3952 0.047 Uiso 1 1 calc R . .
C7 C 0.20943(9) 0.26676(15) 0.16564(14) 0.0321(4) Uani 1 1 d . . .
H7A H 0.2281 0.3330 0.1661 0.048 Uiso 1 1 calc R . .
H7B H 0.1744 0.2748 0.1870 0.048 Uiso 1 1 calc R . .
H7C H 0.2012 0.2399 0.1058 0.048 Uiso 1 1 calc R . .
C8 C 0.29567(9) 0.11646(16) 0.10360(12) 0.0324(4) Uani 1 1 d . . .
H8A H 0.2602 0.1270 0.0623 0.049 Uiso 1 1 calc R . .
H8B H 0.3101 0.0482 0.0953 0.049 Uiso 1 1 calc R . .
H8C H 0.3230 0.1675 0.0931 0.049 Uiso 1 1 calc R . .
C9 C 0.36165(8) -0.00093(17) 0.27385(16) 0.0349(4) Uani 1 1 d . . .
H9A H 0.3557 -0.0392 0.2189 0.052 Uiso 1 1 calc R . .
H9B H 0.3623 -0.0481 0.3227 0.052 Uiso 1 1 calc R . .
H9C H 0.3975 0.0355 0.2816 0.052 Uiso 1 1 calc R . .
C10 C 0.31714(9) 0.07833(18) 0.43878(13) 0.0339(4) Uani 1 1 d . . .
H10A H 0.3548 0.1069 0.4581 0.051 Uiso 1 1 calc R . .
H10B H 0.3191 0.0039 0.4420 0.051 Uiso 1 1 calc R . .
H10C H 0.2923 0.1034 0.4767 0.051 Uiso 1 1 calc R . .
C11 C 0.15183(7) -0.11026(13) 0.15710(11) 0.0217(3) Uani 1 1 d . . .
C12 C 0.12346(8) -0.17059(14) 0.08851(12) 0.0269(4) Uani 1 1 d . . .
H12 H 0.1323 -0.1653 0.0319 0.032 Uiso 1 1 calc R . .
C13 C 0.08264(8) -0.23770(15) 0.10327(13) 0.0305(4) Uani 1 1 d . . .
H13 H 0.0628 -0.2776 0.0565 0.037 Uiso 1 1 calc R . .
C14 C 0.07052(8) -0.24703(14) 0.18640(13) 0.0303(4) Uani 1 1 d . . .
H14 H 0.0424 -0.2935 0.1959 0.036 Uiso 1 1 calc R . .
C15 C 0.09895(8) -0.18941(14) 0.25582(12) 0.0273(4) Uani 1 1 d . . .
H15 H 0.0907 -0.1976 0.3125 0.033 Uiso 1 1 calc R . .
C16 C 0.13976(7) -0.11923(13) 0.24202(11) 0.0219(3) Uani 1 1 d . . .
C17 C 0.09004(8) 0.01119(15) 0.38601(12) 0.0249(4) Uani 1 1 d . . .
C18 C 0.08368(8) 0.11308(16) 0.36338(12) 0.0297(4) Uani 1 1 d . . .
H18 H 0.1149 0.1514 0.3530 0.036 Uiso 1 1 calc R . .
C19 C 0.03180(8) 0.15886(17) 0.35598(14) 0.0345(4) Uani 1 1 d . . .
H19 H 0.0278 0.2290 0.3413 0.041 Uiso 1 1 calc R . .
C20 C -0.01475(8) 0.10366(18) 0.36975(13) 0.0345(4) Uani 1 1 d . . .
C21 C -0.00774(9) 0.00131(19) 0.39082(15) 0.0381(5) Uani 1 1 d . . .
H21 H -0.0391 -0.0379 0.3992 0.046 Uiso 1 1 calc R . .
C22 C 0.04445(9) -0.04484(16) 0.39989(14) 0.0335(4) Uani 1 1 d . . .
H22 H 0.0488 -0.1147 0.4156 0.040 Uiso 1 1 calc R . .
C23 C -0.07151(9) 0.1529(2) 0.36210(17) 0.0490(6) Uani 1 1 d . . .
H23A H -0.1001 0.1098 0.3266 0.074 Uiso 1 1 calc R . .
H23B H -0.0712 0.2198 0.3343 0.074 Uiso 1 1 calc R . .
H23C H -0.0802 0.1613 0.4205 0.074 Uiso 1 1 calc R . .
N1 N 0.19166(7) -0.03909(11) 0.14896(10) 0.0225(3) Uani 1 1 d . . .
H1 H 0.1968(9) -0.0334(15) 0.1017(16) 0.020(5) Uiso 1 1 d . . .
N2 N 0.17183(6) -0.05138(11) 0.30218(9) 0.0213(3) Uani 1 1 d . . .
O1 O 0.19653(6) 0.02905(10) 0.44744(8) 0.0267(3) Uani 1 1 d . . .
O2 O 0.15529(6) -0.14209(10) 0.43912(9) 0.0314(3) Uani 1 1 d . . .
Rh1 Rh 0.226776(5) 0.040101(10) 0.249643(8) 0.01880(5) Uani 1 1 d . . .
S2 S 0.157734(19) -0.04348(3) 0.39963(3) 0.02302(9) Uani 1 1 d . . .
C24 C 1.0055(3) 0.5014(6) -0.0241(5) 0.080(3) Uani 0.50 1 d PGD A -1
C25 C 0.9731(2) 0.5883(5) -0.0387(3) 0.084(3) Uani 0.50 1 d PG A -1
H25 H 0.9710 0.6254 -0.0916 0.101 Uiso 0.50 1 calc PR A -1
C26 C 0.9438(2) 0.6213(4) 0.0234(4) 0.074(2) Uani 0.50 1 d PG A -1
H26 H 0.9215 0.6811 0.0134 0.089 Uiso 0.50 1 calc PR A -1
C27 C 0.9469(3) 0.5674(6) 0.1002(5) 0.082(3) Uani 0.50 1 d PG A -1
H27 H 0.9268 0.5902 0.1430 0.099 Uiso 0.50 1 calc PR A -1
C28 C 0.9793(4) 0.4806(6) 0.1148(5) 0.096(4) Uani 0.50 1 d PG A -1
H28 H 0.9815 0.4435 0.1677 0.115 Uiso 0.50 1 calc PR A -1
C29 C 1.0086(3) 0.4476(5) 0.0526(6) 0.110(5) Uani 0.50 1 d PG A -1
H29 H 1.0309 0.3878 0.0627 0.132 Uiso 0.50 1 calc PR A -1
C30 C 1.0401(7) 0.4623(17) -0.0880(11) 0.184(12) Uani 0.50 1 d PD A -1
H30A H 1.0155 0.4478 -0.1443 0.276 Uiso 0.50 1 calc PR A -1
H30B H 1.0596 0.3998 -0.0650 0.276 Uiso 0.50 1 calc PR A -1
H30C H 1.0678 0.5139 -0.0962 0.276 Uiso 0.50 1 calc PR A -1

loop_
_atom_site_aniso_label
_atom_site_aniso_U_11
_atom_site_aniso_U_22
_atom_site_aniso_U_33
_atom_site_aniso_U_23
_atom_site_aniso_U_13
_atom_site_aniso_U_12
C1 0.0244(8) 0.0228(8) 0.0246(8) -0.0054(7) 0.0068(7) -0.0049(7)
C2 0.0240(9) 0.0212(8) 0.0256(8) -0.0015(6) 0.0048(7) -0.0044(7)
C3 0.0256(8) 0.0234(8) 0.0243(8) -0.0034(7) 0.0093(7) -0.0061(7)
C4 0.0217(8) 0.0226(8) 0.0303(9) -0.0013(7) 0.0070(7) -0.0038(7)
C5 0.0231(8) 0.0270(9) 0.0229(8) -0.0016(7) 0.0034(6) -0.0066(7)
C6 0.0334(10) 0.0290(9) 0.0355(10) -0.0111(8) 0.0149(8) -0.0067(8)
C7 0.0333(10) 0.0246(9) 0.0372(11) 0.0044(8) 0.0041(8) -0.0013(8)
C8 0.0391(11) 0.0361(10) 0.0253(9) -0.0046(8) 0.0145(8) -0.0082(9)
C9 0.0250(10) 0.0304(10) 0.0507(13) -0.0008(9) 0.0110(9) -0.0009(8)
C10 0.0296(10) 0.0445(11) 0.0257(9) 0.0039(8) 0.0004(8) -0.0081(9)
C11 0.0206(8) 0.0214(8) 0.0226(8) -0.0010(6) 0.0030(6) 0.0020(6)
C12 0.0269(9) 0.0290(9) 0.0239(9) -0.0047(7) 0.0025(7) 0.0005(7)
C13 0.0276(9) 0.0276(9) 0.0340(10) -0.0086(8) 0.0003(8) -0.0023(7)
C14 0.0262(9) 0.0259(9) 0.0388(11) -0.0030(8) 0.0066(8) -0.0059(7)
C15 0.0278(9) 0.0280(9) 0.0270(9) 0.0001(7) 0.0074(7) -0.0029(7)
C16 0.0219(8) 0.0207(8) 0.0228(8) -0.0010(6) 0.0034(6) 0.0006(6)
C17 0.0226(8) 0.0331(9) 0.0195(8) -0.0028(7) 0.0053(7) -0.0015(7)
C18 0.0241(9) 0.0366(10) 0.0277(9) 0.0029(8) 0.0030(7) -0.0031(8)
C19 0.0298(10) 0.0391(11) 0.0330(10) 0.0013(8) 0.0025(8) 0.0015(8)
C20 0.0226(9) 0.0501(13) 0.0301(10) -0.0067(9) 0.0032(7) 0.0013(8)
C21 0.0266(10) 0.0470(12) 0.0430(12) -0.0077(10) 0.0130(9) -0.0078(9)
C22 0.0315(10) 0.0358(11) 0.0354(11) -0.0046(8) 0.0123(9) -0.0068(8)
C23 0.0276(11) 0.0722(17) 0.0472(14) -0.0041(12) 0.0073(10) 0.0065(11)
N1 0.0256(8) 0.0260(7) 0.0167(7) -0.0013(6) 0.0057(6) -0.0012(6)
N2 0.0224(7) 0.0245(7) 0.0177(7) -0.0014(5) 0.0055(5) -0.0023(5)
O1 0.0241(6) 0.0372(7) 0.0187(6) -0.0025(5) 0.0039(5) -0.0025(5)
O2 0.0364(7) 0.0330(7) 0.0255(7) 0.0066(5) 0.0080(6) -0.0003(6)
Rh1 0.01962(7) 0.01976(7) 0.01744(7) -0.00153(5) 0.00459(5) -0.00123(5)
S2 0.0230(2) 0.0286(2) 0.01789(19) 0.00096(15) 0.00496(16) -0.00154(16)
C24 0.063(5) 0.101(7) 0.081(7) -0.046(6) 0.026(5) -0.026(5)
C25 0.075(6) 0.088(7) 0.081(6) 0.014(5) -0.008(4) -0.035(5)
C26 0.065(4) 0.080(5) 0.073(5) 0.006(4) 0.001(4) -0.029(4)
C27 0.058(6) 0.123(8) 0.067(5) -0.023(5) 0.016(4) -0.034(5)
C28 0.099(10) 0.085(7) 0.095(7) 0.006(6) 0.001(6) 0.001(5)
C29 0.073(6) 0.067(7) 0.164(12) -0.025(6) -0.041(7) 0.015(5)
C30 0.083(9) 0.32(3) 0.174(17) -0.183(19) 0.088(11) -0.110(13)

loop_
_atom_type_symbol
_atom_type_description
_atom_type_scat_dispersion_real
_atom_type_scat_dispersion_imag
_atom_type_scat_source
C C 0.0033 0.0016 'International Tables Vol C Tables 4.2.6.8 and 6.1.1.4'
H H 0.0000 0.0000 'International Tables Vol C Tables 4.2.6.8 and 6.1.1.4'
N N 0.0061 0.0033 'International Tables Vol C Tables 4.2.6.8 and 6.1.1.4'
O O 0.0106 0.0060 'International Tables Vol C Tables 4.2.6.8 and 6.1.1.4'
S S 0.1246 0.1234 'International Tables Vol C Tables 4.2.6.8 and 6.1.1.4'
Rh Rh -1.1178 0.9187 'International Tables Vol C Tables 4.2.6.8 and 6.1.1.4'

loop_
_geom_angle_atom_site_label_1
_geom_angle_atom_site_label_2
_geom_angle_atom_site_label_3
_geom_angle
_geom_angle_site_symmetry_1
_geom_angle_site_symmetry_3
_geom_angle_publ_flag
C5 C1 C2 107.96(15) . . ?
C5 C1 C6 126.67(17) . . ?
C2 C1 C6 125.17(17) . . ?
C5 C1 Rh1 71.50(10) . . ?
C2 C1 Rh1 68.49(9) . . ?
C6 C1 Rh1 129.50(13) . . ?
C3 C2 C1 108.00(15) . . ?
C3 C2 C7 125.31(17) . . ?
C1 C2 C7 126.60(17) . . ?
C3 C2 Rh1 70.09(10) . . ?
C1 C2 Rh1 72.60(10) . . ?
C7 C2 Rh1 125.57(13) . . ?
C2 C3 C4 107.61(15) . . ?
C2 C3 C8 125.48(17) . . ?
C4 C3 C8 126.89(17) . . ?
C2 C3 Rh1 70.86(10) . . ?
C4 C3 Rh1 71.23(10) . . ?
C8 C3 Rh1 124.77(13) . . ?
C3 C4 C5 108.39(16) . . ?
C3 C4 C9 126.11(17) . . ?
C5 C4 C9 125.36(18) . . ?
C3 C4 Rh1 69.78(10) . . ?
C5 C4 Rh1 72.75(10) . . ?
C9 C4 Rh1 126.57(13) . . ?
C1 C5 C4 108.02(16) . . ?
C1 C5 C10 127.29(17) . . ?
C4 C5 C10 124.59(18) . . ?
C1 C5 Rh1 70.97(10) . . ?
C4 C5 Rh1 68.76(10) . . ?
C10 C5 Rh1 128.69(13) . . ?
C1 C6 H6A 109.5 . . ?
C1 C6 H6B 109.5 . . ?
H6A C6 H6B 109.5 . . ?
C1 C6 H6C 109.5 . . ?
H6A C6 H6C 109.5 . . ?
H6B C6 H6C 109.5 . . ?
C2 C7 H7A 109.5 . . ?
C2 C7 H7B 109.5 . . ?
H7A C7 H7B 109.5 . . ?
C2 C7 H7C 109.5 . . ?
H7A C7 H7C 109.5 . . ?
H7B C7 H7C 109.5 . . ?
C3 C8 H8A 109.5 . . ?
C3 C8 H8B 109.5 . . ?
H8A C8 H8B 109.5 . . ?
C3 C8 H8C 109.5 . . ?
H8A C8 H8C 109.5 . . ?
H8B C8 H8C 109.5 . . ?
C4 C9 H9A 109.5 . . ?
C4 C9 H9B 109.5 . . ?
H9A C9 H9B 109.5 . . ?
C4 C9 H9C 109.5 . . ?
H9A C9 H9C 109.5 . . ?
H9B C9 H9C 109.5 . . ?
C5 C10 H10A 109.5 . . ?
C5 C10 H10B 109.5 . . ?
H10A C10 H10B 109.5 . . ?
C5 C10 H10C 109.5 . . ?
H10A C10 H10C 109.5 . . ?
H10B C10 H10C 109.5 . . ?
N1 C11 C12 124.59(16) . . ?
N1 C11 C16 114.99(15) . . ?
C12 C11 C16 120.41(16) . . ?
C13 C12 C11 119.84(17) . . ?
C13 C12 H12 120.1 . . ?
C11 C12 H12 120.1 . . ?
C12 C13 C14 120.13(17) . . ?
C12 C13 H13 119.9 . . ?
C14 C13 H13 119.9 . . ?
C13 C14 C15 121.00(17) . . ?
C13 C14 H14 119.5 . . ?
C15 C14 H14 119.5 . . ?
C14 C15 C16 119.89(17) . . ?
C14 C15 H15 120.1 . . ?
C16 C15 H15 120.1 . . ?
C15 C16 N2 128.95(16) . . ?
C15 C16 C11 118.70(16) . . ?
N2 C16 C11 112.34(15) . . ?
C22 C17 C18 120.07(18) . . ?
C22 C17 S2 121.37(16) . . ?
C18 C17 S2 118.54(14) . . ?
C19 C18 C17 119.78(18) . . ?
C19 C18 H18 120.1 . . ?
C17 C18 H18 120.1 . . ?
C18 C19 C20 121.0(2) . . ?
C18 C19 H19 119.5 . . ?
C20 C19 H19 119.5 . . ?
C21 C20 C19 118.30(19) . . ?
C21 C20 C23 120.2(2) . . ?
C19 C20 C23 121.5(2) . . ?
C20 C21 C22 121.0(2) . . ?
C20 C21 H21 119.5 . . ?
C22 C21 H21 119.5 . . ?
C17 C22 C21 119.8(2) . . ?
C17 C22 H22 120.1 . . ?
C21 C22 H22 120.1 . . ?
C20 C23 H23A 109.5 . . ?
C20 C23 H23B 109.5 . . ?
H23A C23 H23B 109.5 . . ?
C20 C23 H23C 109.5 . . ?
H23A C23 H23C 109.5 . . ?
H23B C23 H23C 109.5 . . ?
C11 N1 Rh1 119.96(12) . . ?
C11 N1 H1 113.8(16) . . ?
Rh1 N1 H1 126.2(15) . . ?
C16 N2 S2 118.12(12) . . ?
C16 N2 Rh1 114.63(11) . . ?
S2 N2 Rh1 126.87(8) . . ?
N1 Rh1 N2 78.08(6) . . ?
N1 Rh1 C3 101.07(7) . . ?
N2 Rh1 C3 176.83(6) . . ?
N1 Rh1 C2 115.73(7) . . ?
N2 Rh1 C2 144.06(6) . . ?
C3 Rh1 C2 39.05(7) . . ?
N1 Rh1 C4 120.46(7) . . ?
N2 Rh1 C4 138.96(7) . . ?
C3 Rh1 C4 38.99(7) . . ?
C2 Rh1 C4 64.99(7) . . ?
N1 Rh1 C1 152.92(7) . . ?
N2 Rh1 C1 117.06(6) . . ?
C3 Rh1 C1 64.97(7) . . ?
C2 Rh1 C1 38.91(7) . . ?
C4 Rh1 C1 64.11(7) . . ?
N1 Rh1 C5 158.50(7) . . ?
N2 Rh1 C5 115.08(6) . . ?
C3 Rh1 C5 64.81(7) . . ?
C2 Rh1 C5 64.35(7) . . ?
C4 Rh1 C5 38.49(7) . . ?
C1 Rh1 C5 37.53(7) . . ?
O2 S2 O1 116.76(8) . . ?
O2 S2 N2 112.09(8) . . ?
O1 S2 N2 106.85(8) . . ?
O2 S2 C17 107.53(9) . . ?
O1 S2 C17 107.07(9) . . ?
N2 S2 C17 105.91(8) . . ?
C25 C24 C29 120.0 . . ?
C25 C24 C30 123.0(10) . . ?
C29 C24 C30 117.0(10) . . ?
C26 C25 C24 120.0 . . ?
C26 C25 H25 120.0 . . ?
C24 C25 H25 120.0 . . ?
C25 C26 C27 120.0 . . ?
C25 C26 H26 120.0 . . ?
C27 C26 H26 120.0 . . ?
C26 C27 C28 120.0 . . ?
C26 C27 H27 120.0 . . ?
C28 C27 H27 120.0 . . ?
C29 C28 C27 120.0 . . ?
C29 C28 H28 120.0 . . ?
C27 C28 H28 120.0 . . ?
C28 C29 C24 120.0 . . ?
C28 C29 H29 120.0 . . ?
C24 C29 H29 120.0 . . ?

loop_
_geom_bond_atom_site_label_1
_geom_bond_atom_site_label_2
_geom_bond_distance
_geom_bond_site_symmetry_2
_geom_bond_publ_flag
C1 C5 1.417(3) . ?
C1 C2 1.447(2) . ?
C1 C6 1.496(3) . ?
C1 Rh1 2.1990(17) . ?
C2 C3 1.430(2) . ?
C2 C7 1.491(3) . ?
C2 Rh1 2.1439(17) . ?
C3 C4 1.431(3) . ?
C3 C8 1.505(2) . ?
C3 Rh1 2.1337(17) . ?
C4 C5 1.438(3) . ?
C4 C9 1.495(3) . ?
C4 Rh1 2.1529(18) . ?
C5 C10 1.500(3) . ?
C5 Rh1 2.2059(17) . ?
C6 H6A 0.9800 . ?
C6 H6B 0.9800 . ?
C6 H6C 0.9800 . ?
C7 H7A 0.9800 . ?
C7 H7B 0.9800 . ?
C7 H7C 0.9800 . ?
C8 H8A 0.9800 . ?
C8 H8B 0.9800 . ?
C8 H8C 0.9800 . ?
C9 H9A 0.9800 . ?
C9 H9B 0.9800 . ?
C9 H9C 0.9800 . ?
C10 H10A 0.9800 . ?
C10 H10B 0.9800 . ?
C10 H10C 0.9800 . ?
C11 N1 1.369(2) . ?
C11 C12 1.400(2) . ?
C11 C16 1.416(2) . ?
C12 C13 1.380(3) . ?
C12 H12 0.9500 . ?
C13 C14 1.389(3) . ?
C13 H13 0.9500 . ?
C14 C15 1.389(3) . ?
C14 H14 0.9500 . ?
C15 C16 1.401(2) . ?
C15 H15 0.9500 . ?
C16 N2 1.413(2) . ?
C17 C22 1.382(3) . ?
C17 C18 1.385(3) . ?
C17 S2 1.7701(19) . ?
C18 C19 1.382(3) . ?
C18 H18 0.9500 . ?
C19 C20 1.395(3) . ?
C19 H19 0.9500 . ?
C20 C21 1.386(4) . ?
C20 C23 1.508(3) . ?
C21 C22 1.388(3) . ?
C21 H21 0.9500 . ?
C22 H22 0.9500 . ?
C23 H23A 0.9800 . ?
C23 H23B 0.9800 . ?
C23 H23C 0.9800 . ?
N1 Rh1 1.9372(15) . ?
N1 H1 0.77(2) . ?
N2 S2 1.6247(15) . ?
N2 Rh1 2.0796(14) . ?
O1 S2 1.4419(13) . ?
O2 S2 1.4402(14) . ?
C24 C25 1.379(3) . ?
C24 C29 1.379(3) . ?
C24 C30 1.514(8) . ?
C25 C26 1.379(3) . ?
C25 H25 0.9500 . ?
C26 C27 1.379(3) . ?
C26 H26 0.9500 . ?
C27 C28 1.379(3) . ?
C27 H27 0.9500 . ?
C28 C29 1.379(3) . ?
C28 H28 0.9500 . ?
C29 H29 0.9500 . ?
C30 H30A 0.9800 . ?
C30 H30B 0.9800 . ?
C30 H30C 0.9800 . ?

loop_
_geom_hbond_atom_site_label_D
_geom_hbond_atom_site_label_H
_geom_hbond_atom_site_label_A
_geom_hbond_distance_DH
_geom_hbond_distance_HA
_geom_hbond_distance_DA
_geom_hbond_angle_DHA
_geom_hbond_site_symmetry_A
N1 H1 O1 0.77(2) 2.41(2) 3.170(2) 170(2) 6

loop_
_geom_torsion_atom_site_label_1
_geom_torsion_atom_site_label_2
_geom_torsion_atom_site_label_3
_geom_torsion_atom_site_label_4
_geom_torsion
_geom_torsion_site_symmetry_1
_geom_torsion_site_symmetry_2
_geom_torsion_site_symmetry_3
_geom_torsion_site_symmetry_4
_geom_torsion_publ_flag
C5 C1 C2 C3 -0.61(19) . . . . ?
C6 C1 C2 C3 174.53(16) . . . . ?
Rh1 C1 C2 C3 -61.51(12) . . . . ?
C5 C1 C2 C7 -177.33(17) . . . . ?
C6 C1 C2 C7 -2.2(3) . . . . ?
Rh1 C1 C2 C7 121.77(18) . . . . ?
C5 C1 C2 Rh1 60.90(12) . . . . ?
C6 C1 C2 Rh1 -123.96(17) . . . . ?
C1 C2 C3 C4 1.00(19) . . . . ?
C7 C2 C3 C4 177.77(17) . . . . ?
Rh1 C2 C3 C4 -62.12(12) . . . . ?
C1 C2 C3 C8 -177.28(17) . . . . ?
C7 C2 C3 C8 -0.5(3) . . . . ?
Rh1 C2 C3 C8 119.60(18) . . . . ?
C1 C2 C3 Rh1 63.13(12) . . . . ?
C7 C2 C3 Rh1 -120.11(17) . . . . ?
C2 C3 C4 C5 -1.0(2) . . . . ?
C8 C3 C4 C5 177.23(17) . . . . ?
Rh1 C3 C4 C5 -62.90(12) . . . . ?
C2 C3 C4 C9 -176.96(17) . . . . ?
C8 C3 C4 C9 1.3(3) . . . . ?
Rh1 C3 C4 C9 121.15(19) . . . . ?
C2 C3 C4 Rh1 61.89(12) . . . . ?
C8 C3 C4 Rh1 -119.87(18) . . . . ?
C2 C1 C5 C4 -0.02(19) . . . . ?
C6 C1 C5 C4 -175.07(17) . . . . ?
Rh1 C1 C5 C4 58.98(12) . . . . ?
C2 C1 C5 C10 176.36(17) . . . . ?
C6 C1 C5 C10 1.3(3) . . . . ?
Rh1 C1 C5 C10 -124.64(19) . . . . ?
C2 C1 C5 Rh1 -59.00(12) . . . . ?
C6 C1 C5 Rh1 125.95(18) . . . . ?
C3 C4 C5 C1 0.6(2) . . . . ?
C9 C4 C5 C1 176.62(17) . . . . ?
Rh1 C4 C5 C1 -60.37(12) . . . . ?
C3 C4 C5 C10 -175.86(17) . . . . ?
C9 C4 C5 C10 0.1(3) . . . . ?
Rh1 C4 C5 C10 123.13(18) . . . . ?
C3 C4 C5 Rh1 61.01(12) . . . . ?
C9 C4 C5 Rh1 -123.01(19) . . . . ?
N1 C11 C12 C13 -177.81(17) . . . . ?
C16 C11 C12 C13 1.4(3) . . . . ?
C11 C12 C13 C14 -1.4(3) . . . . ?
C12 C13 C14 C15 0.1(3) . . . . ?
C13 C14 C15 C16 1.3(3) . . . . ?
C14 C15 C16 N2 177.64(17) . . . . ?
C14 C15 C16 C11 -1.2(3) . . . . ?
N1 C11 C16 C15 179.19(16) . . . . ?
C12 C11 C16 C15 -0.1(3) . . . . ?
N1 C11 C16 N2 0.1(2) . . . . ?
C12 C11 C16 N2 -179.12(15) . . . . ?
C22 C17 C18 C19 0.9(3) . . . . ?
S2 C17 C18 C19 -177.24(15) . . . . ?
C17 C18 C19 C20 -0.9(3) . . . . ?
C18 C19 C20 C21 -0.2(3) . . . . ?
C18 C19 C20 C23 179.8(2) . . . . ?
C19 C20 C21 C22 1.4(3) . . . . ?
C23 C20 C21 C22 -178.7(2) . . . . ?
C18 C17 C22 C21 0.2(3) . . . . ?
S2 C17 C22 C21 178.31(17) . . . . ?
C20 C21 C22 C17 -1.4(3) . . . . ?
C12 C11 N1 Rh1 179.22(14) . . . . ?
C16 C11 N1 Rh1 0.0(2) . . . . ?
C15 C16 N2 S2 -5.7(3) . . . . ?
C11 C16 N2 S2 173.19(12) . . . . ?
C15 C16 N2 Rh1 -179.15(15) . . . . ?
C11 C16 N2 Rh1 -0.22(18) . . . . ?
C11 N1 Rh1 N2 -0.09(13) . . . . ?
C11 N1 Rh1 C3 176.79(13) . . . . ?
C11 N1 Rh1 C2 -144.86(13) . . . . ?
C11 N1 Rh1 C4 140.27(13) . . . . ?
C11 N1 Rh1 C1 -127.59(16) . . . . ?
C11 N1 Rh1 C5 130.15(18) . . . . ?
C16 N2 Rh1 N1 0.17(12) . . . . ?
S2 N2 Rh1 N1 -172.56(12) . . . . ?
C16 N2 Rh1 C3 -74.6(11) . . . . ?
S2 N2 Rh1 C3 112.7(11) . . . . ?
C16 N2 Rh1 C2 117.87(13) . . . . ?
S2 N2 Rh1 C2 -54.86(16) . . . . ?
C16 N2 Rh1 C4 -122.96(13) . . . . ?
S2 N2 Rh1 C4 64.31(15) . . . . ?
C16 N2 Rh1 C1 156.24(11) . . . . ?
S2 N2 Rh1 C1 -16.49(13) . . . . ?
C16 N2 Rh1 C5 -161.84(11) . . . . ?
S2 N2 Rh1 C5 25.43(13) . . . . ?
C2 C3 Rh1 N1 117.46(10) . . . . ?
C4 C3 Rh1 N1 -125.40(11) . . . . ?
C8 C3 Rh1 N1 -3.00(17) . . . . ?
C2 C3 Rh1 N2 -168.4(11) . . . . ?
C4 C3 Rh1 N2 -51.3(11) . . . . ?
C8 C3 Rh1 N2 71.1(12) . . . . ?
C4 C3 Rh1 C2 117.14(15) . . . . ?
C8 C3 Rh1 C2 -120.5(2) . . . . ?
C2 C3 Rh1 C4 -117.14(15) . . . . ?
C8 C3 Rh1 C4 122.4(2) . . . . ?
C2 C3 Rh1 C1 -38.04(10) . . . . ?
C4 C3 Rh1 C1 79.10(11) . . . . ?
C8 C3 Rh1 C1 -158.50(19) . . . . ?
C2 C3 Rh1 C5 -79.67(11) . . . . ?
C4 C3 Rh1 C5 37.48(10) . . . . ?
C8 C3 Rh1 C5 159.87(18) . . . . ?
C3 C2 Rh1 N1 -75.17(12) . . . . ?
C1 C2 Rh1 N1 167.57(10) . . . . ?
C7 C2 Rh1 N1 44.62(18) . . . . ?
C3 C2 Rh1 N2 178.92(10) . . . . ?
C1 C2 Rh1 N2 61.66(15) . . . . ?
C7 C2 Rh1 N2 -61.3(2) . . . . ?
C1 C2 Rh1 C3 -117.25(15) . . . . ?
C7 C2 Rh1 C3 119.8(2) . . . . ?
C3 C2 Rh1 C4 38.16(10) . . . . ?
C1 C2 Rh1 C4 -79.09(11) . . . . ?
C7 C2 Rh1 C4 157.95(18) . . . . ?
C3 C2 Rh1 C1 117.25(15) . . . . ?
C7 C2 Rh1 C1 -123.0(2) . . . . ?
C3 C2 Rh1 C5 80.93(11) . . . . ?
C1 C2 Rh1 C5 -36.32(10) . . . . ?
C7 C2 Rh1 C5 -159.28(18) . . . . ?
C3 C4 Rh1 N1 68.13(12) . . . . ?
C5 C4 Rh1 N1 -174.06(10) . . . . ?
C9 C4 Rh1 N1 -52.45(19) . . . . ?
C3 C4 Rh1 N2 176.23(9) . . . . ?
C5 C4 Rh1 N2 -65.97(14) . . . . ?
C9 C4 Rh1 N2 55.6(2) . . . . ?
C5 C4 Rh1 C3 117.80(15) . . . . ?
C9 C4 Rh1 C3 -120.6(2) . . . . ?
C3 C4 Rh1 C2 -38.21(10) . . . . ?
C5 C4 Rh1 C2 79.59(11) . . . . ?
C9 C4 Rh1 C2 -158.80(19) . . . . ?
C3 C4 Rh1 C1 -81.49(11) . . . . ?
C5 C4 Rh1 C1 36.31(10) . . . . ?
C9 C4 Rh1 C1 157.9(2) . . . . ?
C3 C4 Rh1 C5 -117.80(15) . . . . ?
C9 C4 Rh1 C5 121.6(2) . . . . ?
C5 C1 Rh1 N1 -143.99(14) . . . . ?
C2 C1 Rh1 N1 -25.20(19) . . . . ?
C6 C1 Rh1 N1 93.3(2) . . . . ?
C5 C1 Rh1 N2 96.68(11) . . . . ?
C2 C1 Rh1 N2 -144.54(10) . . . . ?
C6 C1 Rh1 N2 -26.0(2) . . . . ?
C5 C1 Rh1 C3 -80.61(11) . . . . ?
C2 C1 Rh1 C3 38.18(10) . . . . ?
C6 C1 Rh1 C3 156.7(2) . . . . ?
C5 C1 Rh1 C2 -118.78(15) . . . . ?
C6 C1 Rh1 C2 118.5(2) . . . . ?
C5 C1 Rh1 C4 -37.23(10) . . . . ?
C2 C1 Rh1 C4 81.56(11) . . . . ?
C6 C1 Rh1 C4 -159.9(2) . . . . ?
C2 C1 Rh1 C5 118.78(15) . . . . ?
C6 C1 Rh1 C5 -122.7(2) . . . . ?
C1 C5 Rh1 N1 133.11(17) . . . . ?
C4 C5 Rh1 N1 14.1(2) . . . . ?
C10 C5 Rh1 N1 -103.9(2) . . . . ?
C1 C5 Rh1 N2 -102.44(11) . . . . ?
C4 C5 Rh1 N2 138.54(10) . . . . ?
C10 C5 Rh1 N2 20.6(2) . . . . ?
C1 C5 Rh1 C3 81.07(11) . . . . ?
C4 C5 Rh1 C3 -37.96(11) . . . . ?
C10 C5 Rh1 C3 -155.9(2) . . . . ?
C1 C5 Rh1 C2 37.64(10) . . . . ?
C4 C5 Rh1 C2 -81.39(11) . . . . ?
C10 C5 Rh1 C2 160.6(2) . . . . ?
C1 C5 Rh1 C4 119.03(15) . . . . ?
C10 C5 Rh1 C4 -118.0(2) . . . . ?
C4 C5 Rh1 C1 -119.03(15) . . . . ?
C10 C5 Rh1 C1 123.0(2) . . . . ?
C16 N2 S2 O2 50.13(15) . . . . ?
Rh1 N2 S2 O2 -137.36(10) . . . . ?
C16 N2 S2 O1 179.23(13) . . . . ?
Rh1 N2 S2 O1 -8.27(12) . . . . ?
C16 N2 S2 C17 -66.86(15) . . . . ?
Rh1 N2 S2 C17 105.64(11) . . . . ?
C22 C17 S2 O2 -9.24(19) . . . . ?
C18 C17 S2 O2 168.91(15) . . . . ?
C22 C17 S2 O1 -135.47(16) . . . . ?
C18 C17 S2 O1 42.68(17) . . . . ?
C22 C17 S2 N2 110.78(17) . . . . ?
C18 C17 S2 N2 -71.07(16) . . . . ?
C29 C24 C25 C26 0.0 . . . . ?
C30 C24 C25 C26 -178.2(11) . . . . ?
C24 C25 C26 C27 0.0 . . . . ?
C25 C26 C27 C28 0.0 . . . . ?
C26 C27 C28 C29 0.0 . . . . ?
C27 C28 C29 C24 0.0 . . . . ?
C25 C24 C29 C28 0.0 . . . . ?
C30 C24 C29 C28 178.3(11) . . . . ?
